data_7115382
loop_
_publ_author_name
'Ji Zheng'
'Ya-Dong Yu'
'Fang-Fang Liu'
'Bao-Yu Liu'
'Gang Wei'
'Xiao-Chun Huang'

_publ_section_title
;
 Modulation of argentophilic interactions by bridging amine ligands:
 photoluminescence tuneable by excitation energy or temperature
;
_journal_name_full Chem.Commun.
_journal_page_first 9000
_journal_paper_doi 10.1039/C4cc01523A
_journal_volume 50
_journal_year 2014
_chemical_formula_sum 'C26 H30 Ag4 N10 O8'
_chemical_formula_weight 1042.08
_chemical_name_systematic
; 
 ? 
;
_space_group_IT_number 14
_symmetry_cell_setting monoclinic
_symmetry_space_group_name_Hall '-P 2ybc'
_symmetry_space_group_name_H-M 'P 1 21/c 1'
_atom_sites_solution_hydrogens geom
_atom_sites_solution_primary direct
_atom_sites_solution_secondary difmap
_audit_creation_method SHELXL-97
_cell_angle_alpha 90.00
_cell_angle_beta 109.377(4)
_cell_angle_gamma 90.00
_cell_formula_units_Z 4
_cell_length_a 14.2975(6)
_cell_length_b 11.9979(6)
_cell_length_c 19.3757(7)
_cell_measurement_temperature 298(2)
_cell_volume 3135.4(2)
_computing_structure_refinement 'SHELXL-97 (Sheldrick, 1997)'
_computing_structure_solution 'SHELXS-97 (Sheldrick, 1990)'
_diffrn_ambient_temperature 298(2)
_diffrn_measured_fraction_theta_full 0.999
_diffrn_measured_fraction_theta_max 0.999
_diffrn_measurement_device_type 'Xcalibur, Atlas, Gemini'
_diffrn_measurement_method '\w scans'
_diffrn_radiation_monochromator graphite
_diffrn_radiation_source 'fine-focus sealed tube'
_diffrn_radiation_type MoK\a
_diffrn_radiation_wavelength 0.71073
_diffrn_reflns_av_R_equivalents 0.0375
_diffrn_reflns_av_sigmaI/netI 0.0561
_diffrn_reflns_limit_h_max 16
_diffrn_reflns_limit_h_min -17
_diffrn_reflns_limit_k_max 12
_diffrn_reflns_limit_k_min -14
_diffrn_reflns_limit_l_max 22
_diffrn_reflns_limit_l_min -23
_diffrn_reflns_number 11381
_diffrn_reflns_theta_full 25.00
_diffrn_reflns_theta_max 25.00
_diffrn_reflns_theta_min 2.74
_exptl_absorpt_coefficient_mu 2.528
_exptl_absorpt_correction_T_max 0.5177
_exptl_absorpt_correction_T_min 0.5177
_exptl_absorpt_correction_type multi-scan
_exptl_crystal_colour yellowish
_exptl_crystal_density_diffrn 2.208
_exptl_crystal_density_method 'not measured'
_exptl_crystal_description block
_exptl_crystal_F_000 2032
_exptl_crystal_size_max 0.30
_exptl_crystal_size_mid 0.30
_exptl_crystal_size_min 0.30
_refine_diff_density_max 3.572
_refine_diff_density_min -2.295
_refine_diff_density_rms 0.166
_refine_ls_extinction_method none
_refine_ls_goodness_of_fit_ref 0.999
_refine_ls_hydrogen_treatment mixed
_refine_ls_matrix_type full
_refine_ls_number_parameters 429
_refine_ls_number_reflns 5508
_refine_ls_number_restraints 4
_refine_ls_restrained_S_all 1.000
_refine_ls_R_factor_all 0.1256
_refine_ls_R_factor_gt 0.0754
_refine_ls_shift/su_max 0.000
_refine_ls_shift/su_mean 0.000
_refine_ls_structure_factor_coef Fsqd
_refine_ls_weighting_details 'calc w=1/[\s^2^(Fo^2^)+(0.0957P)^2^+38.6804P] where P=(Fo^2^+2Fc^2^)/3'
_refine_ls_weighting_scheme calc
_refine_ls_wR_factor_gt 0.1903
_refine_ls_wR_factor_ref 0.2342
_reflns_number_gt 3233
_reflns_number_total 5508
_reflns_threshold_expression >2sigma(I)
_cod_data_source_file c4cc01523a2.cif
_cod_data_source_block 1c
_cod_original_sg_symbol_H-M p2(1)/c
_cod_database_code 7115382

loop_
_symmetry_equiv_pos_as_xyz
'x, y, z'
'-x, y+1/2, -z+1/2'
'-x, -y, -z'
'x, -y-1/2, z-1/2'

loop_
_atom_site_label
_atom_site_type_symbol
_atom_site_fract_x
_atom_site_fract_y
_atom_site_fract_z
_atom_site_U_iso_or_equiv
_atom_site_adp_type
_atom_site_occupancy
_atom_site_symmetry_multiplicity
_atom_site_calc_flag
_atom_site_refinement_flags
_atom_site_disorder_assembly
_atom_site_disorder_group
Ag1 Ag 0.49224(10) 0.59865(10) 0.36752(6) 0.0853(5) Uani 1 1 d . . .
Ag2 Ag -0.00077(8) 0.75861(10) 0.13348(5) 0.0682(4) Uani 1 1 d . A .
Ag3 Ag 0.17607(8) 0.61858(10) 0.04789(6) 0.0715(4) Uani 1 1 d . . .
Ag4 Ag 0.30686(8) 0.76910(11) 0.45838(5) 0.0667(4) Uani 1 1 d . . .
N1 N 0.2039(7) 0.7197(7) 0.3547(5) 0.040(2) Uani 1 1 d . . .
N2 N 0.1085(7) 0.7230(8) 0.2368(5) 0.040(2) Uani 1 1 d . . .
N3 N 0.2103(8) 0.9507(10) 0.3654(6) 0.066(3) Uani 1 1 d . . .
N4 N 0.2885(7) 0.5664(8) 0.1458(5) 0.041(2) Uani 1 1 d . A .
N5 N 0.3864(6) 0.5649(8) 0.2633(4) 0.040(2) Uani 1 1 d . A .
N6 N 0.2798(8) 0.7941(9) 0.1371(6) 0.062(3) Uani 1 1 d . A .
N7 N 0.0669(8) 0.6451(11) -0.0567(7) 0.056(3) Uiso 0.80 1 d PD A 1
H7B H 0.0975 0.6771 -0.0855 0.067 Uiso 0.80 1 calc PR A 1
H7C H 0.0457 0.5777 -0.0760 0.067 Uiso 0.80 1 calc PR A 1
N7' N 0.021(4) 0.610(3) -0.023(3) 0.056(3) Uiso 0.20 1 d PD A 2
H7'A H 0.0156 0.5549 -0.0557 0.067 Uiso 0.20 1 calc PR A 2
H7'B H -0.0159 0.5904 0.0048 0.067 Uiso 0.20 1 calc PR A 2
N8 N -0.1178(8) 0.8076(10) 0.0363(5) 0.059(3) Uani 1 1 d . . .
H8B H -0.1496 0.7455 0.0147 0.071 Uiso 1 1 calc R A .
H8C H -0.1615 0.8485 0.0499 0.071 Uiso 1 1 calc R . .
N9 N 0.4228(7) 0.8086(9) 0.5588(5) 0.048(3) Uani 1 1 d . . .
H9B H 0.3960 0.8496 0.5863 0.057 Uiso 1 1 calc R B .
H9C H 0.4436 0.7443 0.5829 0.057 Uiso 1 1 calc R . .
N10 N 0.6157(10) 0.6431(12) 0.4615(7) 0.059(3) Uiso 0.80 1 d PD B 1
H10A H 0.6467 0.5801 0.4821 0.070 Uiso 0.80 1 calc PR B 1
H10B H 0.6588 0.6826 0.4463 0.070 Uiso 0.80 1 calc PR B 1
N10' N 0.545(4) 0.603(3) 0.486(3) 0.059(3) Uiso 0.20 1 d PD B 2
H10C H 0.4936 0.5909 0.5023 0.070 Uiso 0.20 1 calc PR B 2
H10D H 0.5887 0.5469 0.5033 0.070 Uiso 0.20 1 calc PR B 2
O1 O 0.4729(7) 0.3846(8) 0.3523(5) 0.063(3) Uani 1 1 d . B .
O2 O 0.3939(7) 0.2626(7) 0.2669(5) 0.066(3) Uani 1 1 d . B .
O3 O 0.2906(7) 0.2652(7) 0.1384(5) 0.062(3) Uani 1 1 d . A .
H3B H 0.3253 0.2671 0.1816 0.093 Uiso 1 1 calc R . .
O4 O 0.2281(8) 0.3857(8) 0.0502(5) 0.074(3) Uani 1 1 d . A .
O5 O 0.1058(7) 0.4221(7) 0.2281(6) 0.067(3) Uani 1 1 d . . .
O6 O 0.2049(8) 0.4197(8) 0.3588(6) 0.075(3) Uani 1 1 d . . .
H6B H 0.1717 0.4218 0.3152 0.113 Uiso 1 1 calc R . .
O7 O 0.0353(7) 0.5457(8) 0.1414(5) 0.064(3) Uani 1 1 d . . .
O8 O 0.2708(9) 0.5382(9) 0.4468(5) 0.090(4) Uani 1 1 d . . .
C1 C 0.2156(11) 1.0620(13) 0.3709(9) 0.072(4) Uani 1 1 d . B .
H1A H 0.2471 1.0930 0.4168 0.086 Uiso 1 1 calc R . .
C2 C 0.3758(12) 0.9319(12) 0.2544(9) 0.071(4) Uani 1 1 d . . .
H2A H 0.4072 0.9788 0.2935 0.085 Uiso 1 1 calc R . .
C3 C 0.3788(10) 0.8160(11) 0.2626(7) 0.055(3) Uani 1 1 d . A .
H3A H 0.4120 0.7839 0.3078 0.067 Uiso 1 1 calc R . .
C4 C 0.2766(12) 0.9049(12) 0.1310(10) 0.077(5) Uani 1 1 d . . .
H4A H 0.2396 0.9362 0.0863 0.093 Uiso 1 1 calc R A .
C5 C 0.3326(8) 0.7504(10) 0.2036(6) 0.046(3) Uani 1 1 d . . .
C6 C 0.1262(13) 1.0863(14) 0.2447(9) 0.076(5) Uani 1 1 d . B .
H6A H 0.0994 1.1326 0.2044 0.091 Uiso 1 1 calc R . .
C7 C 0.3247(12) 0.9734(12) 0.1866(10) 0.075(5) Uani 1 1 d . A .
H7A H 0.3232 1.0500 0.1788 0.090 Uiso 1 1 calc R . .
C8 C 0.1163(10) 0.9713(12) 0.2383(7) 0.058(4) Uani 1 1 d . . .
H8A H 0.0803 0.9387 0.1939 0.070 Uiso 1 1 calc R B .
C9 C 0.1783(12) 1.1307(12) 0.3142(10) 0.074(5) Uani 1 1 d . . .
H9A H 0.1865 1.2074 0.3205 0.089 Uiso 1 1 calc R B .
C10 C 0.4169(9) 0.3636(11) 0.2910(6) 0.049(3) Uani 1 1 d . . .
C11 C 0.2731(9) 0.3643(12) 0.1138(7) 0.052(3) Uani 1 1 d . . .
C12 C 0.1258(8) 0.6148(9) 0.2590(6) 0.039(3) Uani 1 1 d . A .
C13 C 0.1564(7) 0.7844(9) 0.2974(5) 0.037(3) Uani 1 1 d . A .
C14 C 0.0846(8) 0.5238(11) 0.2050(7) 0.047(3) Uani 1 1 d . A .
C16 C 0.2252(10) 0.5188(11) 0.3831(7) 0.054(3) Uani 1 1 d . A .
C17 C 0.1607(8) 0.9065(10) 0.2990(6) 0.041(3) Uani 1 1 d . A .
C19 C 0.3368(7) 0.6285(9) 0.2052(5) 0.036(3) Uani 1 1 d . A .
C20 C 0.3707(8) 0.4566(9) 0.2406(6) 0.040(3) Uani 1 1 d . A .
C21 C 0.1859(8) 0.6131(10) 0.3318(6) 0.040(3) Uani 1 1 d . A .
C22 C 0.3096(8) 0.4581(10) 0.1671(6) 0.039(3) Uani 1 1 d . A .
C26 C 0.5928(12) 0.7072(13) 0.5175(7) 0.081(5) Uani 1 1 d D . .
H26A H 0.6537 0.7167 0.5584 0.097 Uiso 1 1 calc R B 1
H26B H 0.5482 0.6634 0.5349 0.097 Uiso 1 1 calc R B 1
C27 C 0.5476(10) 0.8193(12) 0.4964(7) 0.064(4) Uani 1 1 d . B .
H27A H 0.4926 0.8132 0.4509 0.077 Uiso 1 1 calc R . .
H27B H 0.5963 0.8690 0.4882 0.077 Uiso 1 1 calc R . .
C28 C -0.0196(9) 0.7113(14) -0.0622(9) 0.090(6) Uani 1 1 d D . .
H28A H -0.0585 0.6721 -0.0373 0.108 Uiso 1 1 calc R A 1
H28B H -0.0598 0.7168 -0.1134 0.108 Uiso 1 1 calc R A 1
C29 C 0.0002(10) 0.8253(12) -0.0317(8) 0.066(4) Uani 1 1 d . A .
H29A H 0.0182 0.8732 -0.0656 0.079 Uiso 1 1 calc R . .
H29B H 0.0553 0.8237 0.0139 0.079 Uiso 1 1 calc R . .
C30 C -0.0903(10) 0.8710(11) -0.0185(7) 0.062(4) Uani 1 1 d . A .
H30A H -0.0780 0.9478 -0.0024 0.074 Uiso 1 1 calc R . .
H30B H -0.1454 0.8704 -0.0642 0.074 Uiso 1 1 calc R . .
C31 C 0.5106(9) 0.8682(11) 0.5549(7) 0.051(3) Uani 1 1 d . B .
H31A H 0.5630 0.8641 0.6019 0.061 Uiso 1 1 calc R . .
H31B H 0.4942 0.9462 0.5440 0.061 Uiso 1 1 calc R . .

loop_
_atom_site_aniso_label
_atom_site_aniso_U_11
_atom_site_aniso_U_22
_atom_site_aniso_U_33
_atom_site_aniso_U_23
_atom_site_aniso_U_13
_atom_site_aniso_U_12
Ag1 0.1000(9) 0.0635(8) 0.0504(7) -0.0052(6) -0.0313(6) -0.0024(6)
Ag2 0.0688(7) 0.0776(8) 0.0377(6) 0.0021(5) -0.0097(5) 0.0059(6)
Ag3 0.0684(7) 0.0761(8) 0.0436(6) 0.0115(5) -0.0169(5) 0.0013(6)
Ag4 0.0582(6) 0.0891(9) 0.0374(6) -0.0108(5) -0.0045(4) -0.0004(6)
N1 0.054(6) 0.028(5) 0.032(5) 0.003(4) 0.006(4) 0.005(4)
N2 0.046(5) 0.042(6) 0.024(4) 0.002(4) 0.001(4) 0.001(4)
N3 0.070(7) 0.069(8) 0.044(6) -0.009(6) 0.000(5) -0.017(6)
N4 0.051(6) 0.035(5) 0.030(5) 0.003(4) 0.006(4) 0.002(4)
N5 0.036(5) 0.051(6) 0.025(4) 0.004(4) -0.003(4) -0.001(4)
N6 0.071(7) 0.045(7) 0.058(7) 0.008(6) 0.005(6) 0.010(5)
N8 0.061(7) 0.055(7) 0.043(6) -0.013(5) -0.007(5) 0.001(5)
N9 0.056(6) 0.045(6) 0.035(5) 0.002(5) 0.006(4) 0.010(5)
O1 0.071(6) 0.052(6) 0.044(5) 0.011(4) -0.012(4) 0.001(4)
O2 0.086(7) 0.034(5) 0.060(6) 0.004(4) 0.002(5) 0.001(5)
O3 0.085(7) 0.034(5) 0.057(6) -0.004(4) 0.012(5) -0.004(4)
O4 0.112(8) 0.053(6) 0.035(5) -0.014(4) -0.006(5) -0.010(5)
O5 0.075(6) 0.037(5) 0.079(7) -0.015(5) 0.010(5) -0.002(5)
O6 0.097(8) 0.042(6) 0.077(7) 0.015(5) 0.016(6) 0.012(5)
O7 0.063(5) 0.060(6) 0.053(6) -0.022(5) -0.003(4) -0.004(5)
O8 0.141(10) 0.062(7) 0.038(5) 0.014(5) -0.010(6) 0.032(7)
C1 0.081(10) 0.048(9) 0.073(10) -0.020(8) 0.007(8) -0.026(8)
C2 0.088(11) 0.044(9) 0.078(11) -0.029(8) 0.025(9) -0.009(8)
C3 0.060(8) 0.053(9) 0.051(8) 0.000(7) 0.015(6) -0.001(7)
C4 0.089(11) 0.039(9) 0.090(12) 0.021(8) 0.012(9) 0.015(8)
C5 0.047(6) 0.045(7) 0.038(7) -0.005(6) 0.004(5) 0.005(5)
C6 0.102(12) 0.063(11) 0.074(11) 0.026(9) 0.045(10) 0.007(9)
C7 0.093(11) 0.034(8) 0.109(13) 0.024(9) 0.049(10) 0.018(8)
C8 0.067(8) 0.060(9) 0.038(7) 0.002(6) 0.004(6) 0.000(7)
C9 0.094(11) 0.028(7) 0.111(14) -0.014(9) 0.050(10) -0.013(7)
C10 0.048(7) 0.052(8) 0.039(7) 0.014(6) 0.005(6) 0.008(6)
C11 0.046(7) 0.056(9) 0.051(8) -0.004(7) 0.011(6) -0.005(6)
C12 0.034(5) 0.037(7) 0.041(6) -0.003(5) 0.007(5) 0.001(5)
C13 0.034(5) 0.039(7) 0.028(6) -0.001(5) -0.002(4) 0.008(5)
C14 0.045(6) 0.042(7) 0.049(7) -0.007(6) 0.010(6) 0.000(6)
C16 0.070(9) 0.044(8) 0.048(8) 0.008(6) 0.020(7) 0.010(7)
C17 0.047(6) 0.037(7) 0.031(6) -0.002(5) 0.005(5) 0.001(5)
C19 0.033(5) 0.035(6) 0.033(6) -0.002(5) 0.002(5) -0.007(5)
C20 0.041(6) 0.032(6) 0.036(6) 0.010(5) 0.000(5) -0.001(5)
C21 0.045(6) 0.041(7) 0.033(6) -0.001(5) 0.014(5) -0.007(5)
C22 0.034(6) 0.046(7) 0.031(6) -0.005(5) 0.005(4) -0.007(5)
C26 0.092(11) 0.086(12) 0.039(7) -0.012(8) -0.014(7) 0.039(9)
C27 0.070(9) 0.058(9) 0.055(8) 0.005(7) 0.007(7) 0.010(7)
C28 0.052(8) 0.102(13) 0.085(11) -0.052(10) -0.018(8) 0.023(8)
C29 0.060(8) 0.061(9) 0.060(9) -0.015(7) -0.003(7) 0.011(7)
C30 0.065(8) 0.038(7) 0.058(8) -0.008(7) -0.013(7) 0.015(6)
C31 0.062(8) 0.039(7) 0.050(7) -0.006(6) 0.015(6) 0.004(6)

loop_
_atom_type_symbol
_atom_type_description
_atom_type_scat_dispersion_real
_atom_type_scat_dispersion_imag
_atom_type_scat_source
C C 0.0033 0.0016 'International Tables Vol C Tables 4.2.6.8 and 6.1.1.4'
H H 0.0000 0.0000 'International Tables Vol C Tables 4.2.6.8 and 6.1.1.4'
N N 0.0061 0.0033 'International Tables Vol C Tables 4.2.6.8 and 6.1.1.4'
O O 0.0106 0.0060 'International Tables Vol C Tables 4.2.6.8 and 6.1.1.4'
Ag Ag -0.8971 1.1015 'International Tables Vol C Tables 4.2.6.8 and 6.1.1.4'

loop_
_geom_angle_atom_site_label_1
_geom_angle_atom_site_label_2
_geom_angle_atom_site_label_3
_geom_angle
_geom_angle_site_symmetry_1
_geom_angle_site_symmetry_3
N5 Ag1 N10 169.5(4) . .
N5 Ag1 N10' 154.2(12) . .
N10 Ag1 N10' 36.3(12) . .
N5 Ag1 O1 71.8(3) . .
N10 Ag1 O1 111.7(4) . .
N10' Ag1 O1 97.5(9) . .
N5 Ag1 Ag4 98.2(3) . .
N10 Ag1 Ag4 88.8(3) . .
N10' Ag1 Ag4 65.7(14) . .
O1 Ag1 Ag4 118.4(2) . .
N2 Ag2 N8 173.4(4) . .
N2 Ag2 O7 71.3(3) . .
N8 Ag2 O7 113.7(4) . .
N2 Ag2 Ag3 86.3(3) . .
N8 Ag2 Ag3 100.1(3) . .
O7 Ag2 Ag3 56.6(2) . .
N4 Ag3 N7 170.8(4) . .
N4 Ag3 N7' 148.3(10) . .
N7 Ag3 N7' 30.9(12) . .
N4 Ag3 N6 65.5(3) . .
N7 Ag3 N6 122.9(4) . .
N7' Ag3 N6 129.7(11) . .
N4 Ag3 O4 65.7(3) . .
N7 Ag3 O4 105.2(4) . .
N7' Ag3 O4 99.5(10) . .
N6 Ag3 O4 129.3(3) . .
N4 Ag3 Ag4 101.5(3) . 4_575
N7 Ag3 Ag4 78.4(4) . 4_575
N7' Ag3 Ag4 109.2(12) . 4_575
N6 Ag3 Ag4 74.8(3) . 4_575
O4 Ag3 Ag4 102.7(2) . 4_575
N4 Ag3 Ag2 98.9(3) . .
N7 Ag3 Ag2 88.1(3) . .
N7' Ag3 Ag2 67.5(15) . .
N6 Ag3 Ag2 72.3(3) . .
O4 Ag3 Ag2 128.3(2) . .
Ag4 Ag3 Ag2 129.01(5) 4_575 .
N1 Ag4 N9 173.4(4) . .
N1 Ag4 O8 66.6(3) . .
N9 Ag4 O8 110.8(3) . .
N1 Ag4 N3 65.4(3) . .
N9 Ag4 N3 117.8(4) . .
O8 Ag4 N3 131.3(3) . .
N1 Ag4 Ag3 106.2(3) . 4_576
N9 Ag4 Ag3 80.4(3) . 4_576
O8 Ag4 Ag3 109.3(3) . 4_576
N3 Ag4 Ag3 77.1(2) . 4_576
N1 Ag4 Ag1 78.7(3) . .
N9 Ag4 Ag1 94.7(3) . .
O8 Ag4 Ag1 67.0(3) . .
N3 Ag4 Ag1 110.3(2) . .
Ag3 Ag4 Ag1 172.44(4) 4_576 .
C21 N1 C13 106.6(9) . .
C21 N1 Ag4 124.6(7) . .
C13 N1 Ag4 128.2(7) . .
C12 N2 C13 104.9(8) . .
C12 N2 Ag2 119.0(7) . .
C13 N2 Ag2 134.6(8) . .
C1 N3 C17 117.7(12) . .
C1 N3 Ag4 134.7(9) . .
C17 N3 Ag4 106.8(8) . .
C19 N4 C22 105.5(9) . .
C19 N4 Ag3 128.1(8) . .
C22 N4 Ag3 125.0(7) . .
C19 N5 C20 106.5(8) . .
C19 N5 Ag1 134.2(8) . .
C20 N5 Ag1 118.5(7) . .
C4 N6 C5 117.4(12) . .
C4 N6 Ag3 134.0(10) . .
C5 N6 Ag3 107.8(8) . .
C28 N7 Ag3 119.4(10) . .
C28 N7' Ag3 116(3) . .
C30 N8 Ag2 117.4(8) . .
C31 N9 Ag4 118.4(7) . .
C26 N10 Ag1 116.1(9) . .
C26 N10' Ag1 114(3) . .
C10 O1 Ag1 109.1(8) . .
C11 O4 Ag3 105.6(8) . .
C14 O7 Ag2 107.8(8) . .
C16 O8 Ag4 107.0(9) . .
N3 C1 C9 123.6(14) . .
C7 C2 C3 117.2(14) . .
C5 C3 C2 119.4(13) . .
N6 C4 C7 122.9(14) . .
N6 C5 C3 122.1(12) . .
N6 C5 C19 114.2(10) . .
C3 C5 C19 123.7(11) . .
C8 C6 C9 117.8(14) . .
C4 C7 C2 120.9(14) . .
C17 C8 C6 118.7(13) . .
C1 C9 C6 119.5(13) . .
O1 C10 O2 123.3(11) . .
O1 C10 C20 119.3(12) . .
O2 C10 C20 117.4(10) . .
O4 C11 O3 123.3(12) . .
O4 C11 C22 119.1(12) . .
O3 C11 C22 117.6(11) . .
N2 C12 C21 108.7(10) . .
N2 C12 C14 119.2(10) . .
C21 C12 C14 132.1(11) . .
N1 C13 N2 111.9(10) . .
N1 C13 C17 123.6(9) . .
N2 C13 C17 124.4(9) . .
O7 C14 O5 122.5(11) . .
O7 C14 C12 120.6(11) . .
O5 C14 C12 116.9(11) . .
O8 C16 O6 122.3(12) . .
O8 C16 C21 119.4(12) . .
O6 C16 C21 118.2(11) . .
N3 C17 C8 122.6(12) . .
N3 C17 C13 114.7(10) . .
C8 C17 C13 122.7(10) . .
N5 C19 N4 112.2(10) . .
N5 C19 C5 126.1(9) . .
N4 C19 C5 121.8(9) . .
N5 C20 C22 107.2(9) . .
N5 C20 C10 120.9(10) . .
C22 C20 C10 131.9(11) . .
N1 C21 C12 107.9(10) . .
N1 C21 C16 120.7(10) . .
C12 C21 C16 131.3(11) . .
N4 C22 C20 108.6(9) . .
N4 C22 C11 121.0(10) . .
C20 C22 C11 130.3(11) . .
N10' C26 N10 55(2) . .
N10' C26 C27 124(2) . .
N10 C26 C27 117.2(12) . .
C26 C27 C31 111.8(12) . .
N7 C28 N7' 47(2) . .
N7 C28 C29 115.6(12) . .
N7' C28 C29 125(2) . .
C28 C29 C30 110.1(12) . .
N8 C30 C29 112.9(11) . .
N9 C31 C27 111.4(11) . .

loop_
_geom_bond_atom_site_label_1
_geom_bond_atom_site_label_2
_geom_bond_distance
_geom_bond_site_symmetry_2
Ag1 N5 2.122(8) .
Ag1 N10 2.141(13) .
Ag1 N10' 2.18(5) .
Ag1 O1 2.589(9) .
Ag1 Ag4 4.172(2) .
Ag2 N2 2.135(8) .
Ag2 N8 2.145(10) .
Ag2 O7 2.601(9) .
Ag2 Ag3 3.8403(18) .
Ag3 N4 2.133(9) .
Ag3 N7 2.132(12) .
Ag3 N7' 2.19(5) .
Ag3 N6 2.814(11) .
Ag3 O4 2.888(10) .
Ag3 Ag4 3.2362(18) 4_575
Ag4 N1 2.142(9) .
Ag4 N9 2.149(9) .
Ag4 O8 2.813(11) .
Ag4 N3 2.873(12) .
Ag4 Ag3 3.2362(18) 4_576
N1 C21 1.351(14) .
N1 C13 1.342(13) .
N2 C12 1.364(14) .
N2 C13 1.362(13) .
N3 C1 1.339(18) .
N3 C17 1.353(14) .
N4 C19 1.352(13) .
N4 C22 1.368(14) .
N5 C19 1.350(13) .
N5 C20 1.366(14) .
N6 C4 1.334(17) .
N6 C5 1.364(15) .
N7 C28 1.445(9) .
N7' C28 1.454(10) .
N8 C30 1.462(18) .
N9 C31 1.469(16) .
N10 C26 1.454(9) .
N10' C26 1.456(10) .
O1 C10 1.219(14) .
O2 C10 1.300(15) .
O3 C11 1.273(15) .
O4 C11 1.213(15) .
O5 C14 1.301(15) .
O6 C16 1.277(16) .
O7 C14 1.227(14) .
O8 C16 1.212(15) .
C1 C9 1.34(2) .
C2 C7 1.37(2) .
C2 C3 1.399(19) .
C3 C5 1.364(16) .
C4 C7 1.35(2) .
C5 C19 1.463(16) .
C6 C8 1.39(2) .
C6 C9 1.41(2) .
C8 C17 1.377(16) .
C10 C20 1.485(15) .
C11 C22 1.499(17) .
C12 C21 1.387(16) .
C12 C14 1.492(16) .
C13 C17 1.467(16) .
C16 C21 1.487(17) .
C20 C22 1.403(15) .
C26 C27 1.489(19) .
C27 C31 1.518(18) .
C28 C29 1.480(19) .
C29 C30 1.503(19) .

loop_
_geom_hbond_atom_site_label_D
_geom_hbond_atom_site_label_H
_geom_hbond_atom_site_label_A
_geom_hbond_distance_DH
_geom_hbond_distance_HA
_geom_hbond_distance_DA
_geom_hbond_angle_DHA
_geom_hbond_site_symmetry_A
N7 H7B N1 0.90 2.52 3.412(17) 169.8 4_575
N7 H7B N3 0.90 2.62 3.139(17) 117.3 4_575
N7 H7C O7 0.90 2.04 2.911(16) 162.4 3_565
N8 H8B O4 0.90 2.09 2.987(13) 171.5 3_565
N8 H8C O6 0.90 2.23 3.029(15) 147.5 2
N9 H9B N4 0.90 2.42 3.305(14) 166.2 4_576
N9 H9C O1 0.90 2.10 2.976(13) 165.4 3_666
N10 H10A O8 0.90 2.06 2.934(17) 165.0 3_666
N10 H10B O3 0.90 2.23 3.067(17) 153.8 2_655
